data_4022136
loop_
_publ_author_name
'Albrecht Berkessel'
'Katrin Roland'
'Michael Schr\"oder'
'J\"org M. Neud\"orfl'
'Johann Lex'

_publ_section_title
;
 Enantiomerically Pure Isophorone Diamine
 [3-(Aminomethyl)-3,5,5-trimethylcyclohexylamine]: A Chiral
 1,4-Diamine Building Block Made Available on Large Scale
;
_journal_name_full 'Journal of Organic Chemistry'
_journal_page_first 9312
_journal_page_last 9318
_journal_paper_doi 10.1021/jo0613737
_journal_volume 71
_journal_year 2006
_chemical_formula_moiety 'C11 H22 N2 O2 , H2 O'
_chemical_formula_sum 'C11 H24 N2 O3'
_chemical_formula_weight 232.32
_chemical_name_systematic
; 
 ? 
;
_space_group_IT_number 29
_symmetry_cell_setting orthorhombic
_symmetry_space_group_name_Hall 'P -2b 2a'
_symmetry_space_group_name_H-M 'P 21 a b'
_atom_sites_solution_hydrogens geom
_atom_sites_solution_primary direct
_atom_sites_solution_secondary difmap
_audit_creation_method SHELXL-97
_cell_angle_alpha 90.00
_cell_angle_beta 90.00
_cell_angle_gamma 90.00
_cell_formula_units_Z 4
_cell_length_a 7.9954(3)
_cell_length_b 10.9216(3)
_cell_length_c 14.4612(9)
_cell_measurement_reflns_used 4561
_cell_measurement_temperature 295(2)
_cell_measurement_theta_max 27.00
_cell_measurement_theta_min 1.41
_cell_volume 1262.79(10)
_computing_cell_refinement 'Nonius DENZO (Otwinowski, Minor 1997)'
_computing_data_collection 'Nonius COLLECT'
_computing_data_reduction 'Nonius DENZO (Otwinowski, Minor 1997)'
_computing_molecular_graphics 'SCHAKAL99 (E. Keller 1999)'
_computing_publication_material 'PLATON (A. L. Spek 1980-2004)'
_computing_structure_refinement 'SHELXL-97 (Sheldrick, 1997)'
_computing_structure_solution 'SHELXS-97 (Sheldrick, 1997)'
_diffrn_ambient_temperature 295(2)
_diffrn_measured_fraction_theta_full 0.999
_diffrn_measured_fraction_theta_max 0.999
_diffrn_measurement_device_type 'Nonius KappaCCD'
_diffrn_measurement_method Phi/Omega-Scans
_diffrn_radiation_monochromator graphite
_diffrn_radiation_source 'fine-focus sealed tube'
_diffrn_radiation_type MoK\a
_diffrn_radiation_wavelength 0.71073
_diffrn_reflns_av_R_equivalents 0.0418
_diffrn_reflns_av_sigmaI/netI 0.0471
_diffrn_reflns_limit_h_max 10
_diffrn_reflns_limit_h_min -7
_diffrn_reflns_limit_k_max 8
_diffrn_reflns_limit_k_min -13
_diffrn_reflns_limit_l_max 12
_diffrn_reflns_limit_l_min -18
_diffrn_reflns_number 4561
_diffrn_reflns_theta_full 27.00
_diffrn_reflns_theta_max 27.00
_diffrn_reflns_theta_min 1.41
_exptl_absorpt_coefficient_mu 0.088
_exptl_absorpt_correction_type none
_exptl_crystal_colour colourless
_exptl_crystal_density_diffrn 1.222
_exptl_crystal_density_method 'not measured'
_exptl_crystal_description prism
_exptl_crystal_F_000 512
_exptl_crystal_size_max .3
_exptl_crystal_size_mid .3
_exptl_crystal_size_min .1
_refine_diff_density_max 0.133
_refine_diff_density_min -0.180
_refine_diff_density_rms 0.037
_refine_ls_abs_structure_details 'Flack H D (1983), Acta Cryst. A39, 876-881'
_refine_ls_abs_structure_Flack -0.1(18)
_refine_ls_extinction_method none
_refine_ls_goodness_of_fit_ref 0.991
_refine_ls_hydrogen_treatment mixed
_refine_ls_matrix_type full
_refine_ls_number_parameters 241
_refine_ls_number_reflns 1481
_refine_ls_number_restraints 1
_refine_ls_restrained_S_all 0.991
_refine_ls_R_factor_all 0.0638
_refine_ls_R_factor_gt 0.0399
_refine_ls_shift/su_max 0.033
_refine_ls_shift/su_mean 0.002
_refine_ls_structure_factor_coef Fsqd
_refine_ls_weighting_details 'calc w=1/[\s^2^(Fo^2^)+(0.0536P)^2^+0.0000P] where P=(Fo^2^+2Fc^2^)/3'
_refine_ls_weighting_scheme calc
_refine_ls_wR_factor_gt 0.0838
_refine_ls_wR_factor_ref 0.0927
_reflns_number_gt 1092
_reflns_number_total 1481
_reflns_threshold_expression >2sigma(I)
_cod_data_source_file jo0613737si20060828_044530.cif
_cod_database_code 4022136

loop_
_symmetry_equiv_pos_as_xyz
'x, y, z'
'x+1/2, -y, -z'
'x, y+1/2, -z'
'x+1/2, -y+1/2, z'

loop_
_atom_site_label
_atom_site_type_symbol
_atom_site_fract_x
_atom_site_fract_y
_atom_site_fract_z
_atom_site_U_iso_or_equiv
_atom_site_adp_type
_atom_site_occupancy
_atom_site_symmetry_multiplicity
_atom_site_calc_flag
O1 O 0.7310(3) 0.02411(19) 0.96471(13) 0.0499(6) Uani 1 1 d
O2 O 0.7454(2) -0.12266(17) 0.85834(14) 0.0404(5) Uani 1 1 d
C3 C 1.1537(3) -0.0294(3) 0.64261(19) 0.0364(7) Uani 1 1 d
N4 N 1.3985(3) -0.1496(2) 0.89083(16) 0.0319(5) Uani 1 1 d
C5 C 1.1616(3) -0.0469(3) 0.81493(19) 0.0321(6) Uani 1 1 d
C6 C 1.3883(4) -0.1428(3) 0.72037(19) 0.0349(6) Uani 1 1 d
C7 C 0.9077(3) 0.0358(3) 0.7363(2) 0.0358(7) Uani 1 1 d
C8 C 1.3370(4) -0.0720(3) 0.63307(18) 0.0382(7) Uani 1 1 d
N9 N 0.8376(3) 0.0686(2) 0.82544(17) 0.0368(6) Uani 1 1 d
C10 C 1.3477(3) -0.0753(3) 0.80915(17) 0.0307(6) Uani 1 1 d
C12 C 1.1011(3) 0.0320(2) 0.73461(18) 0.0321(6) Uani 1 1 d
C13 C 0.7695(3) -0.0141(3) 0.88503(18) 0.0337(6) Uani 1 1 d
C14 C 1.3457(5) -0.1590(4) 0.5496(2) 0.0558(9) Uani 1 1 d
C15 C 1.1660(5) 0.1639(3) 0.7438(3) 0.0460(8) Uani 1 1 d
C16 C 1.4594(5) 0.0340(4) 0.6157(3) 0.0555(9) Uani 1 1 d
O11 O 0.4405(5) 0.1832(3) 0.9435(2) 0.0640(7) Uani 1 1 d
H1 H 1.411(3) 0.003(2) 0.8167(17) 0.024(6) Uiso 1 1 d
H2 H 0.860(4) -0.046(3) 0.7202(18) 0.032(7) Uiso 1 1 d
H3 H 1.080(3) -0.101(2) 0.6358(18) 0.026(7) Uiso 1 1 d
H4 H 1.325(3) -0.222(3) 0.7217(17) 0.029(7) Uiso 1 1 d
H6 H 0.863(4) 0.137(3) 0.845(2) 0.038(9) Uiso 1 1 d
H5 H 1.136(4) -0.010(3) 0.872(2) 0.038(7) Uiso 1 1 d
H7 H 1.482(6) 0.091(4) 0.677(3) 0.085(13) Uiso 1 1 d
H8 H 1.102(4) -0.127(3) 0.8168(18) 0.032(7) Uiso 1 1 d
H9 H 0.869(4) 0.092(3) 0.690(2) 0.047(9) Uiso 1 1 d
H10 H 1.271(5) -0.231(4) 0.557(2) 0.068(12) Uiso 1 1 d
H11 H 1.316(5) -0.117(3) 0.494(3) 0.063(11) Uiso 1 1 d
H12 H 1.356(4) -0.223(3) 0.8847(19) 0.038(8) Uiso 1 1 d
H13 H 1.507(4) -0.155(2) 0.8941(18) 0.023(7) Uiso 1 1 d
H14 H 1.132(5) 0.211(4) 0.700(3) 0.073(13) Uiso 1 1 d
H15 H 1.466(5) -0.197(3) 0.544(2) 0.052(8) Uiso 1 1 d
H16 H 1.114(5) 0.206(3) 0.806(3) 0.083(13) Uiso 1 1 d
H17 H 1.504(4) -0.159(2) 0.7173(17) 0.021(6) Uiso 1 1 d
H18 H 1.125(4) 0.023(3) 0.595(2) 0.055(10) Uiso 1 1 d
H21 H 1.424(4) 0.078(3) 0.567(3) 0.053(10) Uiso 1 1 d
H22 H 1.290(4) 0.168(3) 0.750(2) 0.040(8) Uiso 1 1 d
H23 H 0.372(12) 0.141(6) 0.956(6) 0.16(3) Uiso 1 1 d
H24 H 1.563(6) -0.004(3) 0.602(3) 0.069(11) Uiso 1 1 d
H26 H 0.530(8) 0.143(5) 0.954(4) 0.11(2) Uiso 1 1 d
H31 H 1.356(5) -0.116(3) 0.948(3) 0.056(9) Uiso 1 1 d

loop_
_atom_site_aniso_label
_atom_site_aniso_U_11
_atom_site_aniso_U_22
_atom_site_aniso_U_33
_atom_site_aniso_U_23
_atom_site_aniso_U_13
_atom_site_aniso_U_12
O1 0.0554(12) 0.0607(13) 0.0335(10) -0.0076(10) 0.0080(9) -0.0105(10)
O2 0.0371(10) 0.0322(11) 0.0521(12) -0.0013(9) -0.0010(9) -0.0017(8)
C3 0.0376(16) 0.0429(17) 0.0285(15) 0.0027(13) -0.0005(12) 0.0006(13)
N4 0.0310(14) 0.0333(14) 0.0312(13) 0.0023(11) -0.0039(10) 0.0011(10)
C5 0.0340(15) 0.0362(16) 0.0261(14) 0.0006(12) -0.0001(11) 0.0004(12)
C6 0.0318(16) 0.0387(16) 0.0342(15) 0.0002(12) 0.0025(11) 0.0032(12)
C7 0.0360(16) 0.0418(17) 0.0295(15) 0.0041(14) -0.0008(12) 0.0046(12)
C8 0.0387(15) 0.0494(17) 0.0266(13) 0.0025(13) 0.0043(12) 0.0010(13)
N9 0.0410(13) 0.0296(14) 0.0398(14) 0.0009(11) 0.0068(11) 0.0006(11)
C10 0.0340(15) 0.0280(14) 0.0300(14) 0.0034(11) -0.0028(12) -0.0022(11)
C12 0.0337(13) 0.0317(14) 0.0308(15) 0.0006(11) -0.0002(11) 0.0036(12)
C13 0.0248(13) 0.0407(16) 0.0354(14) 0.0002(13) -0.0024(11) 0.0008(11)
C14 0.057(2) 0.078(3) 0.0321(17) -0.0078(17) 0.0028(15) 0.013(2)
C15 0.048(2) 0.0325(16) 0.058(2) 0.0069(16) 0.0013(16) 0.0013(13)
C16 0.049(2) 0.068(2) 0.049(2) 0.0156(19) 0.0106(16) -0.0033(18)
O11 0.0726(19) 0.0584(16) 0.0611(16) 0.0004(13) 0.0078(13) 0.0075(16)

loop_
_atom_type_symbol
_atom_type_description
_atom_type_scat_dispersion_real
_atom_type_scat_dispersion_imag
_atom_type_scat_source
C C 0.0033 0.0016 'International Tables Vol C Tables 4.2.6.8 and 6.1.1.4'
H H 0.0000 0.0000 'International Tables Vol C Tables 4.2.6.8 and 6.1.1.4'
N N 0.0061 0.0033 'International Tables Vol C Tables 4.2.6.8 and 6.1.1.4'
O O 0.0106 0.0060 'International Tables Vol C Tables 4.2.6.8 and 6.1.1.4'

loop_
_geom_angle_atom_site_label_1
_geom_angle_atom_site_label_2
_geom_angle_atom_site_label_3
_geom_angle
C8 C3 C12 117.8(2)
C10 C5 C12 112.5(2)
C10 C6 C8 113.2(2)
N9 C7 C12 114.1(2)
C6 C8 C16 110.1(3)
C6 C8 C14 108.8(3)
C16 C8 C14 108.0(3)
C6 C8 C3 109.4(2)
C16 C8 C3 113.0(3)
C14 C8 C3 107.4(3)
C13 N9 C7 123.6(3)
N4 C10 C6 110.4(2)
N4 C10 C5 109.5(2)
C6 C10 C5 110.8(2)
C5 C12 C15 110.9(2)
C5 C12 C7 108.7(2)
C15 C12 C7 108.1(3)
C5 C12 C3 108.9(2)
C15 C12 C3 112.8(2)
C7 C12 C3 107.3(2)
O2 C13 O1 123.5(3)
O2 C13 N9 119.4(2)
O1 C13 N9 117.1(3)

loop_
_geom_bond_atom_site_label_1
_geom_bond_atom_site_label_2
_geom_bond_distance
O1 C13 1.264(3)
O2 C13 1.262(3)
C3 C8 1.544(4)
C3 C12 1.548(4)
N4 C10 1.489(3)
C5 C10 1.522(4)
C5 C12 1.525(4)
C6 C10 1.516(4)
C6 C8 1.536(4)
C7 N9 1.450(4)
C7 C12 1.547(4)
C8 C16 1.537(5)
C8 C14 1.537(4)
N9 C13 1.362(4)
C12 C15 1.537(4)
